data_7026238
loop_
_publ_author_name
'Boutadla, Youcef'
'Davies, David L.'
'Al-Duaij, Omar'
'Fawcett, John'
'Jones, Rachel C.'
'Singh, Kuldip'

_publ_section_title
;
 Alkyne insertion into cyclometallated pyrazole and imine complexes of
 iridium, rhodium and ruthenium; relevance to catalytic formation of
 carbo- and heterocycles.
;
_journal_issue 43
_journal_name_full 'Dalton transactions (Cambridge, England : 2003)'
_journal_page_first 10447
_journal_page_last 10457
_journal_paper_doi 10.1039/c0dt00280a
_journal_volume 39
_journal_year 2010
_chemical_formula_moiety '(C36 H38 Ir N O)+ (F6 P)- (C H2 Cl2)'
_chemical_formula_sum 'C37 H40 Cl2 F6 Ir N O P'
_chemical_formula_weight 922.77
_chemical_name_systematic
;
?
;
_space_group_IT_number 14
_symmetry_cell_setting monoclinic
_symmetry_space_group_name_Hall '-P 2ybc'
_symmetry_space_group_name_H-M 'P 1 21/c 1'
_atom_sites_solution_hydrogens geom
_atom_sites_solution_primary direct
_atom_sites_solution_secondary difmap
_audit_creation_method SHELXL-97
_cell_angle_alpha 90.00
_cell_angle_beta 95.270(9)
_cell_angle_gamma 90.00
_cell_formula_units_Z 4
_cell_length_a 11.807(6)
_cell_length_b 14.582(8)
_cell_length_c 21.324(12)
_cell_measurement_reflns_used 8922
_cell_measurement_temperature 150(2)
_cell_measurement_theta_max 27.97
_cell_measurement_theta_min 2.23
_cell_volume 3656(3)
_computing_cell_refinement 'Bruker SMART'
_computing_data_collection 'Bruker SMART'
_computing_data_reduction 'Bruker SAINT'
_computing_molecular_graphics 'Bruker SHELXTL'
_computing_publication_material 'Bruker SHELXTL'
_computing_structure_refinement 'SHELXL-97 (Sheldrick, 1997)'
_computing_structure_solution 'SHELXS-97 (Sheldrick, 1990)'
_diffrn_ambient_temperature 150(2)
_diffrn_measured_fraction_theta_full 0.999
_diffrn_measured_fraction_theta_max 0.999
_diffrn_measurement_device_type 'CCD area detector'
_diffrn_measurement_method 'phi and omega scans'
_diffrn_radiation_monochromator graphite
_diffrn_radiation_source 'fine-focus sealed tube'
_diffrn_radiation_type MoK\a
_diffrn_radiation_wavelength 0.71073
_diffrn_reflns_av_R_equivalents 0.0638
_diffrn_reflns_av_sigmaI/netI 0.0539
_diffrn_reflns_limit_h_max 14
_diffrn_reflns_limit_h_min -14
_diffrn_reflns_limit_k_max 17
_diffrn_reflns_limit_k_min -17
_diffrn_reflns_limit_l_max 26
_diffrn_reflns_limit_l_min -25
_diffrn_reflns_number 27890
_diffrn_reflns_theta_full 26.00
_diffrn_reflns_theta_max 26.00
_diffrn_reflns_theta_min 1.69
_exptl_absorpt_coefficient_mu 3.904
_exptl_absorpt_correction_T_max 0.65
_exptl_absorpt_correction_T_min 0.38
_exptl_absorpt_correction_type empirical
_exptl_absorpt_process_details
;
absorption correction based on 14584 reflections (SADABS); Rint 0.136 before
correction and 0.043 after.
;
_exptl_crystal_colour yellow
_exptl_crystal_density_diffrn 1.677
_exptl_crystal_density_method 'not measured'
_exptl_crystal_description plate
_exptl_crystal_F_000 1828
_exptl_crystal_size_max 0.26
_exptl_crystal_size_mid 0.17
_exptl_crystal_size_min 0.08
_refine_diff_density_max 1.407
_refine_diff_density_min -0.861
_refine_diff_density_rms 0.131
_refine_ls_extinction_method none
_refine_ls_goodness_of_fit_ref 0.974
_refine_ls_hydrogen_treatment mixed
_refine_ls_matrix_type full
_refine_ls_number_parameters 448
_refine_ls_number_reflns 7169
_refine_ls_number_restraints 0
_refine_ls_restrained_S_all 0.974
_refine_ls_R_factor_all 0.0439
_refine_ls_R_factor_gt 0.0340
_refine_ls_shift/su_max 0.002
_refine_ls_shift/su_mean 0.000
_refine_ls_structure_factor_coef Fsqd
_refine_ls_weighting_details 'calc w=1/[\s^2^(Fo^2^)+(0.0426P)^2^+0.0000P] where P=(Fo^2^+2Fc^2^)/3'
_refine_ls_weighting_scheme calc
_refine_ls_wR_factor_gt 0.0773
_refine_ls_wR_factor_ref 0.0817
_reflns_number_gt 5923
_reflns_number_total 7169
_reflns_threshold_expression >2sigma(I)
_cod_data_source_file c0dt00280a.txt
_cod_data_source_block 03010
_cod_depositor_comments
;
The following automatic conversions were performed:

'_symmetry_cell_setting' value 'Monoclinic' changed to 'monoclinic'
according to /home/saulius/struct/CIF-dictionaries/cif_core.dic
dictionary named 'cif_core.dic' version 2.4.2 from 2011-04-26.

Automatic conversion script
Id: cif_fix_values 1891 2012-01-12 08:04:46Z andrius 
;
_cod_original_sg_symbol_H-M P2(1)/c
_cod_database_code 7026238

loop_
_symmetry_equiv_pos_as_xyz
'x, y, z'
'-x, y+1/2, -z+1/2'
'-x, -y, -z'
'x, -y-1/2, z-1/2'

loop_
_atom_site_label
_atom_site_type_symbol
_atom_site_fract_x
_atom_site_fract_y
_atom_site_fract_z
_atom_site_U_iso_or_equiv
_atom_site_adp_type
_atom_site_occupancy
_atom_site_symmetry_multiplicity
_atom_site_calc_flag
_atom_site_refinement_flags
Ir1 Ir 0.925905(14) 0.950565(11) 0.191026(8) 0.02039(7) Uani 1 1 d .
O1 O 0.6204(3) 1.1892(2) 0.13717(17) 0.0388(9) Uani 1 1 d .
N1 N 0.8152(3) 1.0500(2) 0.14910(17) 0.0231(8) Uani 1 1 d .
C1 C 0.5521(5) 1.2597(4) 0.1615(3) 0.0584(17) Uani 1 1 d .
H1A H 0.4764 1.2352 0.1672 0.088 Uiso 1 1 calc R
H1B H 0.5449 1.3111 0.1319 0.088 Uiso 1 1 calc R
H1C H 0.5881 1.2809 0.2022 0.088 Uiso 1 1 calc R
C2 C 0.6279(4) 1.1126(4) 0.1770(2) 0.0369(12) Uani 1 1 d .
H2A H 0.5505 1.0922 0.1848 0.044 Uiso 1 1 calc R
H2B H 0.6688 1.1297 0.2180 0.044 Uiso 1 1 calc R
C3 C 0.6896(4) 1.0356(3) 0.1483(3) 0.0324(12) Uani 1 1 d .
H3A H 0.6758 0.9783 0.1714 0.039 Uiso 1 1 calc R
H3B H 0.6574 1.0273 0.1041 0.039 Uiso 1 1 calc R
C4 C 0.8405(4) 1.1167(3) 0.1136(2) 0.0293(11) Uani 1 1 d .
H4 H 0.7788 1.1444 0.0889 0.035 Uiso 1 1 calc R
C5 C 0.9518(4) 1.1547(3) 0.1068(2) 0.0274(10) Uani 1 1 d .
C6 C 0.9511(5) 1.2387(3) 0.0730(2) 0.0371(13) Uani 1 1 d .
H6 H 0.8819 1.2618 0.0528 0.045 Uiso 1 1 calc R
C7 C 1.0508(5) 1.2864(4) 0.0697(3) 0.0437(14) Uani 1 1 d .
H7 H 1.0507 1.3416 0.0460 0.052 Uiso 1 1 calc R
C8 C 1.1509(5) 1.2547(4) 0.1004(2) 0.0391(13) Uani 1 1 d .
H8 H 1.2191 1.2888 0.0987 0.047 Uiso 1 1 calc R
C9 C 1.1525(4) 1.1738(3) 0.1336(2) 0.0316(11) Uani 1 1 d .
H9 H 1.2219 1.1537 0.1554 0.038 Uiso 1 1 calc R
C10 C 1.0552(4) 1.1205(3) 0.1361(2) 0.0238(10) Uani 1 1 d .
C11 C 1.0702(4) 1.0294(3) 0.1665(2) 0.0225(10) Uani 1 1 d .
C12 C 1.0597(4) 0.9465(3) 0.1276(2) 0.0203(9) Uani 1 1 d .
C13 C 1.1522(4) 0.8772(3) 0.1278(2) 0.0254(10) Uani 1 1 d .
C14 C 1.2637(4) 0.8966(4) 0.1532(2) 0.0309(11) Uani 1 1 d .
H14 H 1.2807 0.9543 0.1724 0.037 Uiso 1 1 calc R
C15 C 1.3480(4) 0.8324(4) 0.1505(2) 0.0391(13) Uani 1 1 d .
H15 H 1.4229 0.8459 0.1682 0.047 Uiso 1 1 calc R
C16 C 1.3255(5) 0.7487(4) 0.1223(3) 0.0459(14) Uani 1 1 d .
H16 H 1.3840 0.7043 0.1211 0.055 Uiso 1 1 calc R
C17 C 1.2166(5) 0.7299(4) 0.0956(2) 0.0408(13) Uani 1 1 d .
H17 H 1.2011 0.6728 0.0751 0.049 Uiso 1 1 calc R
C18 C 1.1303(4) 0.7932(3) 0.0983(2) 0.0318(11) Uani 1 1 d .
H18 H 1.0559 0.7793 0.0801 0.038 Uiso 1 1 calc R
C19 C 0.9503(4) 0.9311(3) 0.0962(2) 0.0204(10) Uani 1 1 d .
C20 C 0.8955(4) 0.9200(3) 0.0396(2) 0.0259(10) Uani 1 1 d .
H20 H 0.9389 0.9278 0.0046 0.031 Uiso 1 1 calc R
C21 C 0.7749(4) 0.8971(3) 0.0254(2) 0.0260(10) Uani 1 1 d .
C22 C 0.7095(5) 0.9430(4) -0.0213(3) 0.0411(13) Uani 1 1 d .
H22 H 0.7434 0.9897 -0.0444 0.049 Uiso 1 1 calc R
C23 C 0.5951(5) 0.9227(5) -0.0355(3) 0.0577(17) Uani 1 1 d .
H23 H 0.5511 0.9559 -0.0674 0.069 Uiso 1 1 calc R
C24 C 0.5459(5) 0.8536(5) -0.0028(3) 0.0594(18) Uani 1 1 d .
H24 H 0.4676 0.8394 -0.0122 0.071 Uiso 1 1 calc R
C25 C 0.6103(4) 0.8053(4) 0.0434(3) 0.0486(15) Uani 1 1 d .
H25 H 0.5768 0.7572 0.0654 0.058 Uiso 1 1 calc R
C26 C 0.7241(4) 0.8271(3) 0.0575(2) 0.0355(12) Uani 1 1 d .
H26 H 0.7680 0.7940 0.0895 0.043 Uiso 1 1 calc R
C27 C 1.0091(4) 0.8586(3) 0.2642(2) 0.0271(10) Uani 1 1 d .
C28 C 0.9683(4) 0.9366(3) 0.2961(2) 0.0264(10) Uani 1 1 d .
C29 C 0.8478(4) 0.9392(3) 0.2830(2) 0.0268(11) Uani 1 1 d .
C30 C 0.8125(4) 0.8606(3) 0.2445(2) 0.0242(10) Uani 1 1 d .
C31 C 0.9127(4) 0.8115(3) 0.2330(2) 0.0258(10) Uani 1 1 d .
C32 C 1.1290(4) 0.8231(3) 0.2722(2) 0.0346(12) Uani 1 1 d .
H32A H 1.1823 0.8745 0.2713 0.052 Uiso 1 1 calc R
H32B H 1.1411 0.7804 0.2380 0.052 Uiso 1 1 calc R
H32C H 1.1420 0.7912 0.3127 0.052 Uiso 1 1 calc R
C33 C 1.0398(4) 0.9967(4) 0.3408(2) 0.0359(12) Uani 1 1 d .
H33A H 0.9995 1.0543 0.3469 0.054 Uiso 1 1 calc R
H33B H 1.1121 1.0099 0.3234 0.054 Uiso 1 1 calc R
H33C H 1.0547 0.9653 0.3814 0.054 Uiso 1 1 calc R
C34 C 0.7710(4) 1.0046(4) 0.3120(2) 0.0345(12) Uani 1 1 d .
H34A H 0.7655 0.9876 0.3561 0.052 Uiso 1 1 calc R
H34B H 0.6952 1.0023 0.2890 0.052 Uiso 1 1 calc R
H34C H 0.8016 1.0669 0.3099 0.052 Uiso 1 1 calc R
C35 C 0.6927(4) 0.8261(3) 0.2306(2) 0.0317(11) Uani 1 1 d .
H35A H 0.6788 0.8120 0.1856 0.047 Uiso 1 1 calc R
H35B H 0.6391 0.8733 0.2418 0.047 Uiso 1 1 calc R
H35C H 0.6821 0.7705 0.2552 0.047 Uiso 1 1 calc R
C36 C 0.9171(4) 0.7220(3) 0.2010(2) 0.0320(12) Uani 1 1 d .
H36A H 0.8430 0.7089 0.1783 0.048 Uiso 1 1 calc R
H36B H 0.9359 0.6739 0.2324 0.048 Uiso 1 1 calc R
H36C H 0.9755 0.7238 0.1712 0.048 Uiso 1 1 calc R
P1 P 0.59257(11) 0.55372(9) 0.18600(7) 0.0324(3) Uani 1 1 d .
F1 F 0.6509(3) 0.6206(2) 0.13919(15) 0.0536(9) Uani 1 1 d .
F2 F 0.6887(3) 0.5796(2) 0.24091(16) 0.0608(10) Uani 1 1 d .
F3 F 0.5348(3) 0.4876(2) 0.23278(16) 0.0531(9) Uani 1 1 d .
F4 F 0.4967(3) 0.5280(3) 0.13086(17) 0.0630(10) Uani 1 1 d .
F5 F 0.5176(3) 0.6363(2) 0.20611(16) 0.0567(9) Uani 1 1 d .
F6 F 0.6690(3) 0.4719(2) 0.1660(2) 0.0647(11) Uani 1 1 d .
C37 C 0.6628(6) 0.4988(5) 0.0051(4) 0.076(2) Uani 1 1 d .
H37A H 0.6431 0.5365 0.0411 0.091 Uiso 1 1 calc R
H37B H 0.6183 0.5214 -0.0334 0.091 Uiso 1 1 calc R
Cl1 Cl 0.80969(19) 0.50851(18) -0.00352(9) 0.0964(7) Uani 1 1 d .
Cl2 Cl 0.6292(2) 0.38306(16) 0.01803(11) 0.1067(8) Uani 1 1 d .

loop_
_atom_site_aniso_label
_atom_site_aniso_U_11
_atom_site_aniso_U_22
_atom_site_aniso_U_33
_atom_site_aniso_U_23
_atom_site_aniso_U_13
_atom_site_aniso_U_12
Ir1 0.02161(10) 0.01812(10) 0.02155(11) 0.00063(7) 0.00246(7) -0.00011(7)
O1 0.038(2) 0.037(2) 0.043(2) 0.0075(17) 0.0131(17) 0.0129(16)
N1 0.0213(19) 0.024(2) 0.024(2) 0.0035(16) 0.0006(16) 0.0050(16)
C1 0.066(4) 0.038(3) 0.075(5) 0.007(3) 0.028(4) 0.020(3)
C2 0.033(3) 0.041(3) 0.038(3) 0.005(2) 0.010(2) 0.010(2)
C3 0.029(3) 0.030(3) 0.038(3) 0.003(2) 0.001(2) 0.002(2)
C4 0.033(3) 0.028(3) 0.027(3) 0.001(2) 0.003(2) 0.009(2)
C5 0.035(3) 0.026(2) 0.022(2) 0.001(2) 0.010(2) 0.004(2)
C6 0.050(3) 0.030(3) 0.033(3) 0.009(2) 0.014(3) 0.010(3)
C7 0.061(4) 0.023(3) 0.049(4) 0.009(2) 0.021(3) 0.000(3)
C8 0.050(3) 0.028(3) 0.042(3) 0.001(2) 0.014(3) -0.014(3)
C9 0.034(3) 0.025(3) 0.036(3) -0.004(2) 0.003(2) -0.004(2)
C10 0.032(3) 0.021(2) 0.019(2) -0.0013(18) 0.005(2) -0.001(2)
C11 0.022(2) 0.017(2) 0.029(3) -0.0019(18) 0.007(2) -0.0024(18)
C12 0.023(2) 0.019(2) 0.018(2) 0.0054(18) 0.0027(18) -0.0015(18)
C13 0.026(2) 0.029(3) 0.022(2) 0.0050(19) 0.006(2) 0.005(2)
C14 0.028(3) 0.039(3) 0.026(3) 0.000(2) 0.001(2) 0.001(2)
C15 0.027(3) 0.054(4) 0.036(3) 0.005(3) 0.002(2) 0.009(3)
C16 0.046(3) 0.049(3) 0.043(3) 0.011(3) 0.010(3) 0.024(3)
C17 0.050(3) 0.033(3) 0.040(3) -0.002(2) 0.006(3) 0.016(3)
C18 0.035(3) 0.030(3) 0.031(3) 0.002(2) 0.007(2) 0.003(2)
C19 0.021(2) 0.017(2) 0.023(2) -0.0014(18) 0.0060(19) -0.0002(18)
C20 0.030(3) 0.021(2) 0.028(3) -0.001(2) 0.007(2) 0.002(2)
C21 0.027(2) 0.026(3) 0.025(3) -0.003(2) 0.002(2) 0.001(2)
C22 0.038(3) 0.053(4) 0.031(3) 0.010(3) -0.004(2) -0.004(3)
C23 0.044(4) 0.081(5) 0.045(4) 0.019(3) -0.013(3) 0.000(3)
C24 0.030(3) 0.088(5) 0.057(4) 0.008(4) -0.008(3) -0.017(3)
C25 0.034(3) 0.062(4) 0.047(4) 0.007(3) -0.005(3) -0.019(3)
C26 0.034(3) 0.038(3) 0.033(3) 0.004(2) -0.006(2) -0.003(2)
C27 0.034(3) 0.026(2) 0.022(2) 0.006(2) 0.004(2) 0.000(2)
C28 0.035(3) 0.024(2) 0.020(2) 0.0065(19) 0.001(2) -0.005(2)
C29 0.035(3) 0.023(2) 0.022(2) 0.0026(19) 0.005(2) 0.001(2)
C30 0.031(2) 0.023(2) 0.018(2) 0.0053(19) -0.0010(19) -0.004(2)
C31 0.034(3) 0.018(2) 0.027(3) 0.0070(19) 0.008(2) -0.002(2)
C32 0.032(3) 0.038(3) 0.035(3) 0.016(2) 0.004(2) 0.004(2)
C33 0.045(3) 0.033(3) 0.028(3) 0.004(2) -0.005(2) -0.009(2)
C34 0.041(3) 0.039(3) 0.025(3) 0.000(2) 0.010(2) 0.007(2)
C35 0.030(3) 0.032(3) 0.033(3) 0.004(2) 0.005(2) -0.004(2)
C36 0.040(3) 0.026(3) 0.031(3) 0.000(2) 0.009(2) 0.003(2)
P1 0.0268(7) 0.0321(7) 0.0374(8) -0.0003(6) -0.0025(6) 0.0023(6)
F1 0.066(2) 0.049(2) 0.047(2) 0.0046(16) 0.0139(17) -0.0088(17)
F2 0.064(2) 0.053(2) 0.058(2) 0.0099(18) -0.0279(18) -0.0153(18)
F3 0.052(2) 0.0470(19) 0.062(2) 0.0083(17) 0.0113(17) -0.0063(16)
F4 0.050(2) 0.084(3) 0.051(2) -0.0130(19) -0.0151(17) -0.0121(19)
F5 0.066(2) 0.048(2) 0.057(2) 0.0041(17) 0.0128(17) 0.0270(17)
F6 0.048(2) 0.044(2) 0.105(3) -0.007(2) 0.021(2) 0.0124(16)
C37 0.080(5) 0.075(5) 0.073(5) -0.007(4) 0.013(4) -0.015(4)
Cl1 0.1007(16) 0.1291(19) 0.0572(12) 0.0121(12) -0.0049(11) -0.0496(15)
Cl2 0.139(2) 0.0887(16) 0.1021(17) -0.0310(13) 0.0654(15) -0.0335(14)

loop_
_atom_type_symbol
_atom_type_description
_atom_type_scat_dispersion_real
_atom_type_scat_dispersion_imag
_atom_type_scat_source
C C 0.0033 0.0016 'International Tables Vol C Tables 4.2.6.8 and 6.1.1.4'
H H 0.0000 0.0000 'International Tables Vol C Tables 4.2.6.8 and 6.1.1.4'
N N 0.0061 0.0033 'International Tables Vol C Tables 4.2.6.8 and 6.1.1.4'
O O 0.0106 0.0060 'International Tables Vol C Tables 4.2.6.8 and 6.1.1.4'
F F 0.0171 0.0103 'International Tables Vol C Tables 4.2.6.8 and 6.1.1.4'
P P 0.1023 0.0942 'International Tables Vol C Tables 4.2.6.8 and 6.1.1.4'
Cl Cl 0.1484 0.1585 'International Tables Vol C Tables 4.2.6.8 and 6.1.1.4'
Ir Ir -1.4442 7.9887 'International Tables Vol C Tables 4.2.6.8 and 6.1.1.4'

loop_
_geom_angle_atom_site_label_1
_geom_angle_atom_site_label_2
_geom_angle_atom_site_label_3
_geom_angle
C19 Ir1 N1 79.47(15)
C19 Ir1 C11 69.85(17)
N1 Ir1 C11 90.20(16)
C19 Ir1 C12 38.79(16)
N1 Ir1 C12 102.34(15)
C11 Ir1 C12 39.51(15)
C19 Ir1 C27 120.49(17)
N1 Ir1 C27 159.55(16)
C11 Ir1 C27 100.61(17)
C12 Ir1 C27 96.96(16)
C19 Ir1 C31 106.61(16)
N1 Ir1 C31 137.47(16)
C11 Ir1 C31 131.90(17)
C12 Ir1 C31 107.88(16)
C27 Ir1 C31 37.78(17)
C19 Ir1 C29 159.83(17)
N1 Ir1 C29 97.65(16)
C11 Ir1 C29 130.29(17)
C12 Ir1 C29 157.06(18)
C27 Ir1 C29 62.14(17)
C31 Ir1 C29 62.19(16)
C19 Ir1 C30 123.45(16)
N1 Ir1 C30 104.00(16)
C11 Ir1 C30 161.76(17)
C12 Ir1 C30 142.91(16)
C27 Ir1 C30 62.47(16)
C31 Ir1 C30 37.00(16)
C29 Ir1 C30 37.50(16)
C19 Ir1 C28 155.53(17)
N1 Ir1 C28 123.91(16)
C11 Ir1 C28 100.39(17)
C12 Ir1 C28 120.48(17)
C27 Ir1 C28 37.28(16)
C31 Ir1 C28 62.43(16)
C29 Ir1 C28 36.88(17)
C30 Ir1 C28 62.25(16)
C2 O1 C1 111.0(4)
C4 N1 C3 112.6(4)
C4 N1 Ir1 127.2(3)
C3 N1 Ir1 119.1(3)
O1 C2 C3 110.9(4)
N1 C3 C2 114.1(4)
N1 C4 C5 127.8(4)
C10 C5 C6 119.6(4)
C10 C5 C4 125.3(4)
C6 C5 C4 114.7(4)
C7 C6 C5 119.8(5)
C6 C7 C8 120.4(5)
C9 C8 C7 120.3(5)
C8 C9 C10 121.8(5)
C9 C10 C5 118.0(4)
C9 C10 C11 116.9(4)
C5 C10 C11 125.0(4)
C12 C11 C10 119.5(4)
C12 C11 Ir1 70.8(2)
C10 C11 Ir1 121.2(3)
C19 C12 C11 115.1(4)
C19 C12 C13 122.0(4)
C11 C12 C13 122.4(4)
C19 C12 Ir1 67.4(2)
C11 C12 Ir1 69.7(2)
C13 C12 Ir1 126.3(3)
C18 C13 C14 118.7(4)
C18 C13 C12 119.5(4)
C14 C13 C12 121.7(4)
C15 C14 C13 120.3(5)
C14 C15 C16 120.8(5)
C15 C16 C17 119.4(5)
C18 C17 C16 120.8(5)
C17 C18 C13 120.1(5)
C20 C19 C12 142.8(4)
C20 C19 Ir1 143.0(3)
C12 C19 Ir1 73.9(3)
C19 C20 C21 126.9(4)
C22 C21 C26 118.2(4)
C22 C21 C20 120.6(4)
C26 C21 C20 121.2(4)
C21 C22 C23 121.6(5)
C24 C23 C22 119.4(5)
C25 C24 C23 120.1(5)
C24 C25 C26 119.8(5)
C25 C26 C21 120.9(5)
C28 C27 C31 108.2(4)
C28 C27 C32 125.0(4)
C31 C27 C32 125.8(4)
C28 C27 Ir1 73.0(3)
C31 C27 Ir1 71.5(2)
C32 C27 Ir1 129.9(3)
C29 C28 C27 107.5(4)
C29 C28 C33 127.1(4)
C27 C28 C33 125.0(4)
C29 C28 Ir1 71.2(3)
C27 C28 Ir1 69.7(3)
C33 C28 Ir1 129.8(3)
C28 C29 C30 108.6(4)
C28 C29 C34 124.9(4)
C30 C29 C34 126.0(4)
C28 C29 Ir1 72.0(3)
C30 C29 Ir1 71.6(2)
C34 C29 Ir1 129.0(3)
C31 C30 C29 107.2(4)
C31 C30 C35 125.4(4)
C29 C30 C35 126.4(4)
C31 C30 Ir1 70.3(2)
C29 C30 Ir1 70.9(2)
C35 C30 Ir1 133.2(3)
C30 C31 C27 108.3(4)
C30 C31 C36 126.2(4)
C27 C31 C36 125.1(4)
C30 C31 Ir1 72.7(2)
C27 C31 Ir1 70.7(2)
C36 C31 Ir1 127.8(3)
F5 P1 F6 179.3(2)
F5 P1 F3 90.50(19)
F6 P1 F3 90.0(2)
F5 P1 F1 89.37(18)
F6 P1 F1 90.2(2)
F3 P1 F1 179.7(2)
F5 P1 F2 90.0(2)
F6 P1 F2 89.5(2)
F3 P1 F2 90.01(19)
F1 P1 F2 89.77(19)
F5 P1 F4 90.1(2)
F6 P1 F4 90.4(2)
F3 P1 F4 90.2(2)
F1 P1 F4 90.0(2)
F2 P1 F4 179.8(2)
Cl2 C37 Cl1 109.3(5)

loop_
_geom_bond_atom_site_label_1
_geom_bond_atom_site_label_2
_geom_bond_distance
Ir1 C19 2.087(4)
Ir1 N1 2.097(4)
Ir1 C11 2.159(4)
Ir1 C12 2.172(4)
Ir1 C27 2.216(4)
Ir1 C31 2.227(4)
Ir1 C29 2.249(5)
Ir1 C30 2.258(4)
Ir1 C28 2.259(5)
O1 C2 1.401(6)
O1 C1 1.432(6)
N1 C4 1.284(5)
N1 C3 1.496(6)
C2 C3 1.499(6)
C4 C5 1.445(6)
C5 C10 1.410(6)
C5 C6 1.421(6)
C6 C7 1.376(7)
C7 C8 1.378(8)
C8 C9 1.374(7)
C9 C10 1.392(6)
C10 C11 1.482(6)
C11 C12 1.464(6)
C12 C19 1.417(6)
C12 C13 1.488(6)
C13 C18 1.390(6)
C13 C14 1.406(6)
C14 C15 1.372(7)
C15 C16 1.375(8)
C16 C17 1.384(7)
C17 C18 1.379(6)
C19 C20 1.326(6)
C20 C21 1.466(6)
C21 C22 1.376(7)
C21 C26 1.396(6)
C22 C23 1.388(8)
C23 C24 1.383(8)
C24 C25 1.381(8)
C25 C26 1.386(7)
C27 C28 1.431(6)
C27 C31 1.439(6)
C27 C32 1.503(6)
C28 C29 1.426(7)
C28 C33 1.498(7)
C29 C30 1.449(6)
C29 C34 1.488(6)
C30 C31 1.424(6)
C30 C35 1.505(6)
C31 C36 1.475(6)
P1 F5 1.577(3)
P1 F6 1.577(3)
P1 F3 1.587(3)
P1 F1 1.596(3)
P1 F2 1.599(3)
P1 F4 1.600(3)
C37 Cl2 1.761(8)
C37 Cl1 1.766(7)
